data_7047793
loop_
_publ_author_name
'Weheabby, Saddam'
'Abdulmalic, Mohammad A.'
'Atzori, Matteo'
'Sessoli, Roberta'
'Aliabadi, Azar'
'R\"uffer, Tobias'

_publ_section_title
;
 Promotion of antiferromagnetic exchange interaction in multinuclear
 copper(ii) complexes via fused oxamato/oxamidato ligands.
;
_journal_issue 45
_journal_name_full 'Dalton transactions (Cambridge, England : 2003)'
_journal_page_first 16164
_journal_page_last 16181
_journal_paper_doi 10.1039/c8dt03691h
_journal_volume 47
_journal_year 2018
_chemical_formula_moiety 'C20 H14 Cu2 N6 O6, 2(C16 H36 N)'
_chemical_formula_sum 'C52 H86 Cu2 N8 O6'
_chemical_formula_weight 1046.36
_space_group_crystal_system monoclinic
_space_group_IT_number 14
_space_group_name_Hall '-P 2ybc'
_space_group_name_H-M_alt 'P 1 21/c 1'
_symmetry_space_group_name_Hall '-P 2ybc'
_symmetry_space_group_name_H-M 'P 1 21/c 1'
_atom_sites_solution_hydrogens geom
_audit_creation_method SHELXL-2013
_audit_update_record
;
2018-10-05 deposited with the CCDC.
2018-10-08 downloaded from the CCDC.
;
_cell_angle_alpha 90
_cell_angle_beta 109.748(3)
_cell_angle_gamma 90
_cell_formula_units_Z 4
_cell_length_a 15.1842(4)
_cell_length_b 17.1284(4)
_cell_length_c 22.2597(6)
_cell_measurement_reflns_used 9594
_cell_measurement_temperature 110
_cell_measurement_theta_max 28.0750
_cell_measurement_theta_min 2.9830
_cell_volume 5448.8(3)
_computing_cell_refinement
;
CrysAlisPro, Agilent Technologies,
Version 1.171.37.31 (release 14-01-2014 CrysAlis171 .NET)
(compiled Jan 14 2014,18:38:05)
;
_computing_data_collection
;
CrysAlisPro, Agilent Technologies,
Version 1.171.37.31 (release 14-01-2014 CrysAlis171 .NET)
(compiled Jan 14 2014,18:38:05)
;
_computing_data_reduction
;
CrysAlisPro, Agilent Technologies,
Version 1.171.37.31 (release 14-01-2014 CrysAlis171 .NET)
(compiled Jan 14 2014,18:38:05)
;
_computing_molecular_graphics 'XP in SHELXTL/Vs. 5.1 Bruker AXS'
_computing_publication_material 'SHELXL-2013 (Sheldrick, 2013)'
_computing_structure_refinement 'SHELXL-2013 (Sheldrick, 2013)'
_computing_structure_solution 'SHELXS-2013 (Sheldrick, 2013)'
_diffrn_ambient_temperature 110
_diffrn_measured_fraction_theta_full 0.984
_diffrn_measured_fraction_theta_max 0.984
_diffrn_measurement_device_type 'oxford gemini s'
_diffrn_measurement_method '\w scans'
_diffrn_radiation_type MoK\a
_diffrn_radiation_wavelength 0.71073
_diffrn_reflns_av_R_equivalents 0.0255
_diffrn_reflns_av_unetI/netI 0.0293
_diffrn_reflns_Laue_measured_fraction_full 0.984
_diffrn_reflns_Laue_measured_fraction_max 0.984
_diffrn_reflns_limit_h_max 18
_diffrn_reflns_limit_h_min -18
_diffrn_reflns_limit_k_max 19
_diffrn_reflns_limit_k_min -20
_diffrn_reflns_limit_l_max 26
_diffrn_reflns_limit_l_min -26
_diffrn_reflns_number 29458
_diffrn_reflns_point_group_measured_fraction_full 0.984
_diffrn_reflns_point_group_measured_fraction_max 0.984
_diffrn_reflns_theta_full 25.000
_diffrn_reflns_theta_max 24.998
_diffrn_reflns_theta_min 3.024
_exptl_absorpt_coefficient_mu 0.834
_exptl_absorpt_correction_T_max 1.00000
_exptl_absorpt_correction_T_min 0.81647
_exptl_absorpt_correction_type multi-scan
_exptl_absorpt_process_details
;
CrysAlisPro, Agilent Technologies,
Version 1.171.37.31 (release 14-01-2014 CrysAlis171 .NET)
(compiled Jan 14 2014,18:38:05)
Empirical absorption correction using spherical harmonics,
 implemented in SCALE3 ABSPACK scaling algorithm.
;
_exptl_crystal_colour purple
_exptl_crystal_density_diffrn 1.276
_exptl_crystal_description plate
_exptl_crystal_F_000 2240
_exptl_crystal_size_max 0.4
_exptl_crystal_size_mid 0.3
_exptl_crystal_size_min 0.08
_refine_diff_density_max 0.360
_refine_diff_density_min -0.247
_refine_diff_density_rms 0.052
_refine_ls_extinction_method none
_refine_ls_goodness_of_fit_ref 1.031
_refine_ls_hydrogen_treatment constr
_refine_ls_matrix_type full
_refine_ls_number_parameters 613
_refine_ls_number_reflns 9449
_refine_ls_number_restraints 0
_refine_ls_restrained_S_all 1.031
_refine_ls_R_factor_all 0.0436
_refine_ls_R_factor_gt 0.0324
_refine_ls_shift/su_max 0.001
_refine_ls_shift/su_mean 0.000
_refine_ls_structure_factor_coef Fsqd
_refine_ls_weighting_details 'w=1/[\s^2^(Fo^2^)+(0.0448P)^2^+1.2473P] where P=(Fo^2^+2Fc^2^)/3'
_refine_ls_weighting_scheme calc
_refine_ls_wR_factor_gt 0.0803
_refine_ls_wR_factor_ref 0.0848
_reflns_Friedel_coverage 0.000
_reflns_number_gt 7910
_reflns_number_total 9449
_reflns_threshold_expression 'I > 2\s(I)'
_cod_data_source_file c8dt03691h2.cif
_cod_data_source_block shelx_CCDC6
_cod_depositor_comments 'Adding full bibliography for 7047787--7047793.cif.'
_cod_database_code 7047793
_shelx_space_group_comment
;
The symmetry employed for this shelxl refinement is uniquely defined
by the following loop, which should always be used as a source of
symmetry information in preference to the above space-group names.
They are only intended as comments.
;
_shelxl_version_number 2013-4

loop_
_space_group_symop_operation_xyz
'x, y, z'
'-x, y+1/2, -z+1/2'
'-x, -y, -z'
'x, -y-1/2, z-1/2'

loop_
_atom_site_label
_atom_site_type_symbol
_atom_site_fract_x
_atom_site_fract_y
_atom_site_fract_z
_atom_site_U_iso_or_equiv
_atom_site_adp_type
_atom_site_occupancy
_atom_site_site_symmetry_order
_atom_site_calc_flag
_atom_site_refinement_flags_posn
_atom_site_refinement_flags_adp
C1 C 0.69241(12) -0.30826(11) 0.24735(9) 0.0205(4) Uani 1 1 d . .
C2 C 0.76176(11) -0.02044(11) 0.28883(9) 0.0169(4) Uani 1 1 d . .
C3 C 0.68036(12) -0.30456(11) 0.17530(10) 0.0224(4) Uani 1 1 d . .
C4 C 0.74556(11) 0.00053(11) 0.21913(9) 0.0176(4) Uani 1 1 d . .
C5 C 0.80582(12) 0.28949(11) 0.26098(10) 0.0202(4) Uani 1 1 d . .
C6 C 0.82069(12) 0.28468(11) 0.33345(10) 0.0228(4) Uani 1 1 d . .
C7 C 0.72933(12) -0.21684(11) 0.33781(9) 0.0188(4) Uani 1 1 d . .
C8 C 0.73385(13) -0.26599(12) 0.38869(10) 0.0249(4) Uani 1 1 d . .
H8 H 0.7197 -0.3188 0.3815 0.030 Uiso 1 1 calc R U
C9 C 0.75938(14) -0.23599(12) 0.44980(10) 0.0295(5) Uani 1 1 d . .
H9 H 0.7626 -0.2692 0.4836 0.035 Uiso 1 1 calc R U
C10 C 0.78016(15) -0.15802(13) 0.46183(10) 0.0305(5) Uani 1 1 d . .
H10 H 0.7966 -0.1390 0.5033 0.037 Uiso 1 1 calc R U
C11 C 0.77658(13) -0.10749(12) 0.41194(9) 0.0244(4) Uani 1 1 d . .
H11 H 0.7905 -0.0548 0.4199 0.029 Uiso 1 1 calc R U
C12 C 0.75196(12) -0.13679(11) 0.35039(9) 0.0186(4) Uani 1 1 d . .
C19 C 0.66032(14) -0.22616(12) 0.08412(9) 0.0285(5) Uani 1 1 d . .
H13A H 0.6580 -0.1720 0.0725 0.043 Uiso 1 1 calc R U
H13B H 0.6022 -0.2508 0.0604 0.043 Uiso 1 1 calc R U
H13C H 0.7106 -0.2513 0.0747 0.043 Uiso 1 1 calc R U
C13 C 0.75372(12) 0.11788(11) 0.15780(9) 0.0187(4) Uani 1 1 d . .
C14 C 0.73100(13) 0.08909(12) 0.09621(9) 0.0233(4) Uani 1 1 d . .
H14 H 0.7181 0.0363 0.0881 0.028 Uiso 1 1 calc R U
C15 C 0.72759(14) 0.13978(12) 0.04668(10) 0.0288(5) Uani 1 1 d . .
H15 H 0.7132 0.1208 0.0053 0.035 Uiso 1 1 calc R U
C16 C 0.74553(14) 0.21841(12) 0.05882(10) 0.0288(5) Uani 1 1 d . .
H16 H 0.7422 0.2520 0.0253 0.035 Uiso 1 1 calc R U
C17 C 0.76836(13) 0.24800(12) 0.12005(10) 0.0249(4) Uani 1 1 d . .
H17 H 0.7805 0.3010 0.1274 0.030 Uiso 1 1 calc R U
C18 C 0.77310(12) 0.19849(11) 0.17048(9) 0.0193(4) Uani 1 1 d . .
C20 C 0.84422(14) 0.20470(12) 0.42432(9) 0.0288(5) Uani 1 1 d . .
H20A H 0.8477 0.1504 0.4356 0.043 Uiso 1 1 calc R U
H20B H 0.7942 0.2289 0.4347 0.043 Uiso 1 1 calc R U
H20C H 0.9023 0.2298 0.4476 0.043 Uiso 1 1 calc R U
C21 C 0.50013(12) -0.14127(11) 0.31932(9) 0.0203(4) Uani 1 1 d . .
H21A H 0.5331 -0.1445 0.3649 0.024 Uiso 1 1 calc R U
H21B H 0.5455 -0.1502 0.2981 0.024 Uiso 1 1 calc R U
C22 C 0.42775(13) -0.20653(11) 0.30045(10) 0.0228(4) Uani 1 1 d . .
H22A H 0.3991 -0.2079 0.2544 0.027 Uiso 1 1 calc R U
H22B H 0.3790 -0.1963 0.3185 0.027 Uiso 1 1 calc R U
C23 C 0.47290(13) -0.28551(12) 0.32421(10) 0.0270(5) Uani 1 1 d . .
H23A H 0.4296 -0.3266 0.3029 0.032 Uiso 1 1 calc R U
H23B H 0.5284 -0.2910 0.3123 0.032 Uiso 1 1 calc R U
C24 C 0.50012(15) -0.29675(13) 0.39601(10) 0.0342(5) Uani 1 1 d . .
H24A H 0.5277 -0.3474 0.4075 0.051 Uiso 1 1 calc R U
H24B H 0.4454 -0.2926 0.4082 0.051 Uiso 1 1 calc R U
H24C H 0.5444 -0.2573 0.4176 0.051 Uiso 1 1 calc R U
C25 C 0.38399(12) -0.04268(11) 0.33053(9) 0.0200(4) Uani 1 1 d . .
H25A H 0.3646 0.0112 0.3214 0.024 Uiso 1 1 calc R U
H25B H 0.3308 -0.0753 0.3081 0.024 Uiso 1 1 calc R U
C26 C 0.40786(13) -0.05619(13) 0.40146(9) 0.0260(5) Uani 1 1 d . .
H26A H 0.4596 -0.0229 0.4252 0.031 Uiso 1 1 calc R U
H26B H 0.4263 -0.1101 0.4118 0.031 Uiso 1 1 calc R U
C27 C 0.32176(13) -0.03741(12) 0.41937(9) 0.0252(4) Uani 1 1 d . .
H27A H 0.3071 0.0176 0.4117 0.030 Uiso 1 1 calc R U
H27B H 0.2690 -0.0670 0.3919 0.030 Uiso 1 1 calc R U
C28 C 0.33447(16) -0.05580(17) 0.48805(11) 0.0464(6) Uani 1 1 d . .
H28A H 0.2784 -0.0427 0.4966 0.070 Uiso 1 1 calc R U
H28B H 0.3858 -0.0259 0.5155 0.070 Uiso 1 1 calc R U
H28C H 0.3473 -0.1105 0.4957 0.070 Uiso 1 1 calc R U
C29 C 0.41778(12) -0.04663(11) 0.23201(9) 0.0205(4) Uani 1 1 d . .
H29A H 0.3671 -0.0838 0.2158 0.025 Uiso 1 1 calc R U
H29B H 0.3904 0.0052 0.2249 0.025 Uiso 1 1 calc R U
C30 C 0.48170(13) -0.05452(13) 0.19287(9) 0.0269(5) Uani 1 1 d . .
H30A H 0.5098 -0.1061 0.1991 0.032 Uiso 1 1 calc R U
H30B H 0.5316 -0.0163 0.2070 0.032 Uiso 1 1 calc R U
C31 C 0.42718(14) -0.04215(14) 0.12263(9) 0.0315(5) Uani 1 1 d . .
H31A H 0.3766 -0.0798 0.1092 0.038 Uiso 1 1 calc R U
H31B H 0.3996 0.0096 0.1169 0.038 Uiso 1 1 calc R U
C32 C 0.48687(16) -0.05032(18) 0.08046(10) 0.0487(7) Uani 1 1 d . .
H32A H 0.4488 -0.0422 0.0367 0.073 Uiso 1 1 calc R U
H32B H 0.5136 -0.1017 0.0853 0.073 Uiso 1 1 calc R U
H32C H 0.5361 -0.0122 0.0927 0.073 Uiso 1 1 calc R U
C33 C 0.54360(12) -0.00344(11) 0.33215(9) 0.0195(4) Uani 1 1 d . .
H33A H 0.5754 -0.0181 0.3763 0.023 Uiso 1 1 calc R U
H33B H 0.5875 -0.0102 0.3095 0.023 Uiso 1 1 calc R U
C34 C 0.51770(13) 0.08192(11) 0.33007(10) 0.0256(5) Uani 1 1 d . .
H34A H 0.4833 0.0911 0.3590 0.031 Uiso 1 1 calc R U
H34B H 0.4771 0.0952 0.2873 0.031 Uiso 1 1 calc R U
C35 C 0.60379(13) 0.13456(11) 0.34858(10) 0.0239(4) Uani 1 1 d . .
H35A H 0.6506 0.1142 0.3867 0.029 Uiso 1 1 calc R U
H35B H 0.6302 0.1345 0.3145 0.029 Uiso 1 1 calc R U
C36 C 0.57950(14) 0.21766(12) 0.36084(11) 0.0324(5) Uani 1 1 d . .
H36A H 0.6351 0.2491 0.3731 0.049 Uiso 1 1 calc R U
H36B H 0.5532 0.2178 0.3945 0.049 Uiso 1 1 calc R U
H36C H 0.5348 0.2386 0.3227 0.049 Uiso 1 1 calc R U
C37 C 0.96008(12) -0.01825(11) 0.16945(9) 0.0197(4) Uani 1 1 d . .
H37A H 0.9151 -0.0101 0.1911 0.024 Uiso 1 1 calc R U
H37B H 0.9297 -0.0045 0.1249 0.024 Uiso 1 1 calc R U
C38 C 0.98522(12) -0.10385(11) 0.17332(10) 0.0241(4) Uani 1 1 d . .
H38A H 1.0187 -0.1176 0.2174 0.029 Uiso 1 1 calc R U
H38B H 1.0265 -0.1133 0.1490 0.029 Uiso 1 1 calc R U
C39 C 0.89878(13) -0.15559(11) 0.14760(10) 0.0250(5) Uani 1 1 d . .
H39A H 0.8639 -0.1543 0.1769 0.030 Uiso 1 1 calc R U
H39B H 0.8587 -0.1353 0.1068 0.030 Uiso 1 1 calc R U
C40 C 0.92487(14) -0.23920(12) 0.13916(11) 0.0323(5) Uani 1 1 d . .
H40A H 0.8690 -0.2699 0.1223 0.048 Uiso 1 1 calc R U
H40B H 0.9628 -0.2600 0.1797 0.048 Uiso 1 1 calc R U
H40C H 0.9594 -0.2407 0.1101 0.048 Uiso 1 1 calc R U
C41 C 1.08645(12) 0.02479(11) 0.26983(8) 0.0200(4) Uani 1 1 d . .
H41A H 1.1135 -0.0271 0.2770 0.024 Uiso 1 1 calc R U
H41B H 1.1374 0.0618 0.2858 0.024 Uiso 1 1 calc R U
C42 C 1.02318(13) 0.03329(13) 0.30933(9) 0.0258(5) Uani 1 1 d . .
H42A H 0.9728 -0.0045 0.2954 0.031 Uiso 1 1 calc R U
H42B H 0.9958 0.0851 0.3035 0.031 Uiso 1 1 calc R U
C43 C 1.07916(13) 0.02030(14) 0.37941(9) 0.0297(5) Uani 1 1 d . .
H43A H 1.1047 -0.0322 0.3848 0.036 Uiso 1 1 calc R U
H43B H 1.1313 0.0566 0.3922 0.036 Uiso 1 1 calc R U
C44 C 1.02159(15) 0.03103(17) 0.42291(10) 0.0476(7) Uani 1 1 d . .
H44A H 1.0606 0.0227 0.4664 0.071 Uiso 1 1 calc R U
H44B H 0.9710 -0.0059 0.4115 0.071 Uiso 1 1 calc R U
H44C H 0.9968 0.0831 0.4183 0.071 Uiso 1 1 calc R U
C45 C 1.12034(11) 0.02048(11) 0.17122(9) 0.0182(4) Uani 1 1 d . .
H45A H 1.1730 0.0540 0.1929 0.022 Uiso 1 1 calc R U
H45B H 1.1408 -0.0331 0.1813 0.022 Uiso 1 1 calc R U
C46 C 1.09556(12) 0.03217(12) 0.09995(9) 0.0231(4) Uani 1 1 d . .
H46A H 1.0715 0.0845 0.0882 0.028 Uiso 1 1 calc R U
H46B H 1.0477 -0.0049 0.0770 0.028 Uiso 1 1 calc R U
C47 C 1.18366(12) 0.01990(11) 0.08278(9) 0.0216(4) Uani 1 1 d . .
H47A H 1.2327 0.0539 0.1090 0.026 Uiso 1 1 calc R U
H47B H 1.2047 -0.0336 0.0924 0.026 Uiso 1 1 calc R U
C48 C 1.16835(15) 0.03622(15) 0.01327(10) 0.0399(6) Uani 1 1 d . .
H48A H 1.2257 0.0277 0.0050 0.060 Uiso 1 1 calc R U
H48B H 1.1487 0.0894 0.0036 0.060 Uiso 1 1 calc R U
H48C H 1.1209 0.0019 -0.0129 0.060 Uiso 1 1 calc R U
C49 C 1.00386(12) 0.11919(11) 0.18242(9) 0.0189(4) Uani 1 1 d . .
H49A H 0.9702 0.1221 0.1369 0.023 Uiso 1 1 calc R U
H49B H 0.9590 0.1283 0.2040 0.023 Uiso 1 1 calc R U
C50 C 1.07598(12) 0.18438(11) 0.20040(9) 0.0223(4) Uani 1 1 d . .
H50A H 1.1233 0.1746 0.1810 0.027 Uiso 1 1 calc R U
H50B H 1.1065 0.1851 0.2463 0.027 Uiso 1 1 calc R U
C51 C 1.03027(13) 0.26376(12) 0.17814(10) 0.0270(5) Uani 1 1 d . .
H51A H 0.9758 0.2689 0.1912 0.032 Uiso 1 1 calc R U
H51B H 1.0740 0.3046 0.1992 0.032 Uiso 1 1 calc R U
C52 C 1.00052(14) 0.27578(13) 0.10639(10) 0.0338(5) Uani 1 1 d . .
H52A H 0.9726 0.3265 0.0957 0.051 Uiso 1 1 calc R U
H52B H 0.9559 0.2364 0.0851 0.051 Uiso 1 1 calc R U
H52C H 1.0543 0.2720 0.0931 0.051 Uiso 1 1 calc R U
N1 N 0.70503(10) -0.23734(9) 0.27349(7) 0.0192(3) Uani 1 1 d . .
N2 N 0.74465(10) -0.09409(9) 0.29477(7) 0.0179(3) Uani 1 1 d . .
N3 N 0.67576(10) -0.23266(9) 0.15234(8) 0.0215(4) Uani 1 1 d . .
N4 N 0.76155(10) 0.07445(9) 0.21314(7) 0.0174(3) Uani 1 1 d . .
N5 N 0.79628(10) 0.21829(9) 0.23484(7) 0.0200(4) Uani 1 1 d . .
N6 N 0.82682(10) 0.21232(9) 0.35608(8) 0.0218(4) Uani 1 1 d . .
N7 N 0.46166(10) -0.05898(9) 0.30367(7) 0.0186(3) Uani 1 1 d . .
N8 N 1.04232(10) 0.03686(9) 0.19817(7) 0.0176(3) Uani 1 1 d . .
O1 O 0.69187(9) -0.37151(8) 0.27402(7) 0.0252(3) Uani 1 1 d . .
O2 O 0.78756(8) 0.03225(7) 0.33157(6) 0.0192(3) Uani 1 1 d . .
O3 O 0.67648(10) -0.36637(8) 0.14574(7) 0.0326(4) Uani 1 1 d . .
O4 O 0.71984(8) -0.05224(7) 0.17651(6) 0.0199(3) Uani 1 1 d . .
O5 O 0.80248(9) 0.35305(8) 0.23422(7) 0.0257(3) Uani 1 1 d . .
O6 O 0.82562(11) 0.34598(8) 0.36376(7) 0.0343(4) Uani 1 1 d . .
Cu1 Cu 0.70708(2) -0.15396(2) 0.21668(2) 0.01739(8) Uani 1 1 d . .
Cu2 Cu 0.79736(2) 0.13444(2) 0.29130(2) 0.01726(8) Uani 1 1 d . .

loop_
_atom_site_aniso_label
_atom_site_aniso_U_11
_atom_site_aniso_U_22
_atom_site_aniso_U_33
_atom_site_aniso_U_23
_atom_site_aniso_U_13
_atom_site_aniso_U_12
C1 0.0124(9) 0.0170(11) 0.0314(11) -0.0008(9) 0.0064(8) -0.0011(7)
C2 0.0126(9) 0.0173(10) 0.0210(10) -0.0012(8) 0.0061(8) 0.0000(7)
C3 0.0180(9) 0.0190(11) 0.0324(11) -0.0080(9) 0.0116(9) -0.0042(7)
C4 0.0144(9) 0.0174(10) 0.0216(10) -0.0023(8) 0.0069(8) 0.0011(7)
C5 0.0125(9) 0.0155(11) 0.0317(11) -0.0004(9) 0.0064(8) -0.0006(7)
C6 0.0190(9) 0.0199(11) 0.0330(12) -0.0064(9) 0.0132(9) -0.0044(7)
C7 0.0158(9) 0.0185(10) 0.0233(10) 0.0015(8) 0.0082(8) 0.0019(7)
C8 0.0267(10) 0.0173(11) 0.0339(12) 0.0016(9) 0.0142(9) 0.0006(8)
C9 0.0382(12) 0.0280(12) 0.0265(11) 0.0088(10) 0.0162(10) 0.0016(9)
C10 0.0408(12) 0.0314(13) 0.0208(11) -0.0005(10) 0.0125(10) -0.0017(9)
C11 0.0289(10) 0.0207(11) 0.0253(11) 0.0003(9) 0.0111(9) -0.0014(8)
C12 0.0158(9) 0.0196(11) 0.0224(10) 0.0031(8) 0.0092(8) 0.0024(7)
C19 0.0345(11) 0.0277(12) 0.0255(11) -0.0072(10) 0.0129(10) -0.0058(9)
C13 0.0132(9) 0.0224(11) 0.0212(10) 0.0027(9) 0.0068(8) 0.0018(7)
C14 0.0257(10) 0.0220(11) 0.0238(11) -0.0015(9) 0.0105(9) -0.0024(8)
C15 0.0325(11) 0.0353(13) 0.0199(10) 0.0005(10) 0.0107(9) 0.0003(9)
C16 0.0317(11) 0.0307(13) 0.0277(11) 0.0087(10) 0.0150(10) 0.0026(9)
C17 0.0237(10) 0.0205(11) 0.0330(12) 0.0046(9) 0.0129(9) 0.0008(8)
C18 0.0148(9) 0.0202(11) 0.0237(10) 0.0009(9) 0.0078(8) 0.0016(7)
C20 0.0355(11) 0.0282(12) 0.0260(11) -0.0071(10) 0.0146(10) -0.0078(9)
C21 0.0173(9) 0.0208(11) 0.0232(10) 0.0015(8) 0.0072(8) 0.0042(7)
C22 0.0210(10) 0.0210(11) 0.0257(11) -0.0019(9) 0.0072(9) 0.0019(8)
C23 0.0232(10) 0.0226(11) 0.0350(12) -0.0021(9) 0.0096(9) 0.0005(8)
C24 0.0330(12) 0.0283(13) 0.0412(13) 0.0072(11) 0.0124(11) 0.0023(9)
C25 0.0148(9) 0.0213(11) 0.0260(10) -0.0040(9) 0.0098(8) -0.0004(7)
C26 0.0208(10) 0.0333(12) 0.0246(11) -0.0028(9) 0.0087(9) -0.0004(8)
C27 0.0270(10) 0.0227(11) 0.0300(11) -0.0012(9) 0.0152(9) -0.0015(8)
C28 0.0401(14) 0.0715(19) 0.0334(13) -0.0031(13) 0.0203(11) -0.0028(12)
C29 0.0178(9) 0.0207(11) 0.0205(10) -0.0004(8) 0.0033(8) 0.0019(7)
C30 0.0209(10) 0.0354(13) 0.0246(11) -0.0001(10) 0.0081(9) 0.0024(8)
C31 0.0240(10) 0.0459(14) 0.0235(11) 0.0000(10) 0.0067(9) 0.0005(9)
C32 0.0319(12) 0.090(2) 0.0257(12) 0.0001(14) 0.0116(11) 0.0030(12)
C33 0.0125(9) 0.0245(11) 0.0209(10) -0.0019(9) 0.0049(8) -0.0023(7)
C34 0.0191(10) 0.0224(11) 0.0344(12) -0.0013(9) 0.0080(9) -0.0007(8)
C35 0.0202(10) 0.0237(11) 0.0276(11) 0.0029(9) 0.0079(9) -0.0022(8)
C36 0.0322(11) 0.0233(12) 0.0429(13) -0.0011(10) 0.0142(11) -0.0048(9)
C37 0.0150(9) 0.0231(11) 0.0211(10) -0.0010(8) 0.0063(8) -0.0021(7)
C38 0.0178(9) 0.0226(11) 0.0303(11) 0.0005(9) 0.0061(9) -0.0013(8)
C39 0.0209(10) 0.0246(11) 0.0289(11) 0.0012(9) 0.0076(9) -0.0025(8)
C40 0.0304(11) 0.0277(12) 0.0391(13) -0.0045(10) 0.0121(10) -0.0058(9)
C41 0.0169(9) 0.0220(11) 0.0198(10) 0.0009(8) 0.0045(8) 0.0013(7)
C42 0.0207(10) 0.0345(13) 0.0231(11) 0.0010(9) 0.0087(9) 0.0021(8)
C43 0.0224(10) 0.0442(14) 0.0223(11) -0.0002(10) 0.0072(9) 0.0001(9)
C44 0.0306(12) 0.091(2) 0.0240(12) -0.0010(13) 0.0137(10) 0.0006(12)
C45 0.0133(9) 0.0210(10) 0.0219(10) -0.0021(8) 0.0081(8) 0.0011(7)
C46 0.0196(10) 0.0280(12) 0.0224(10) -0.0003(9) 0.0078(8) 0.0024(8)
C47 0.0219(10) 0.0219(11) 0.0238(10) -0.0014(9) 0.0113(9) -0.0007(8)
C48 0.0373(13) 0.0582(17) 0.0309(12) 0.0045(12) 0.0204(11) 0.0086(11)
C49 0.0162(9) 0.0185(10) 0.0228(10) 0.0009(8) 0.0078(8) 0.0047(7)
C50 0.0183(9) 0.0214(11) 0.0261(11) 0.0002(9) 0.0063(8) 0.0020(8)
C51 0.0243(10) 0.0204(11) 0.0353(12) -0.0008(9) 0.0088(9) 0.0021(8)
C52 0.0303(11) 0.0305(13) 0.0409(13) 0.0083(11) 0.0124(10) 0.0025(9)
N1 0.0201(8) 0.0149(9) 0.0243(9) -0.0012(7) 0.0095(7) -0.0005(6)
N2 0.0189(8) 0.0162(9) 0.0195(8) 0.0004(7) 0.0079(7) 0.0005(6)
N3 0.0217(8) 0.0195(9) 0.0247(9) -0.0042(7) 0.0096(7) -0.0027(6)
N4 0.0171(8) 0.0159(9) 0.0206(8) -0.0003(7) 0.0082(7) 0.0013(6)
N5 0.0209(8) 0.0167(9) 0.0239(9) 0.0009(7) 0.0095(7) -0.0001(6)
N6 0.0225(8) 0.0205(9) 0.0242(9) -0.0042(7) 0.0104(7) -0.0034(6)
N7 0.0145(7) 0.0201(9) 0.0223(8) -0.0016(7) 0.0076(7) 0.0005(6)
N8 0.0156(7) 0.0185(9) 0.0195(8) 0.0000(7) 0.0072(7) 0.0011(6)
O1 0.0214(7) 0.0178(8) 0.0325(8) 0.0009(6) 0.0041(6) -0.0013(5)
O2 0.0241(7) 0.0154(7) 0.0187(7) -0.0023(6) 0.0082(6) -0.0014(5)
O3 0.0451(9) 0.0200(8) 0.0424(9) -0.0119(7) 0.0276(8) -0.0084(6)
O4 0.0239(7) 0.0168(7) 0.0196(7) -0.0028(6) 0.0084(6) -0.0017(5)
O5 0.0211(7) 0.0160(8) 0.0353(8) 0.0015(6) 0.0035(6) -0.0015(5)
O6 0.0511(9) 0.0179(8) 0.0429(9) -0.0127(7) 0.0277(8) -0.0082(6)
Cu1 0.01905(13) 0.01393(13) 0.02025(13) -0.00258(10) 0.00804(10) -0.00150(8)
Cu2 0.01941(13) 0.01357(13) 0.01971(13) -0.00220(9) 0.00780(10) -0.00141(8)

loop_
_atom_type_symbol
_atom_type_description
_atom_type_scat_dispersion_real
_atom_type_scat_dispersion_imag
_atom_type_scat_source
C C 0.0033 0.0016 'International Tables Vol C Tables 4.2.6.8 and 6.1.1.4'
N N 0.0061 0.0033 'International Tables Vol C Tables 4.2.6.8 and 6.1.1.4'
O O 0.0106 0.0060 'International Tables Vol C Tables 4.2.6.8 and 6.1.1.4'
Cu Cu 0.3201 1.2651 'International Tables Vol C Tables 4.2.6.8 and 6.1.1.4'
H H 0.0000 0.0000 'International Tables Vol C Tables 4.2.6.8 and 6.1.1.4'

loop_
_geom_angle_atom_site_label_1
_geom_angle_atom_site_label_2
_geom_angle_atom_site_label_3
_geom_angle
O1 C1 N1 127.76(18)
O1 C1 C3 120.93(17)
N1 C1 C3 111.29(16)
O2 C2 N2 129.18(17)
O2 C2 C4 119.66(16)
N2 C2 C4 111.16(16)
O3 C3 N3 127.08(19)
O3 C3 C1 118.81(17)
N3 C3 C1 114.11(16)
O4 C4 N4 129.34(18)
O4 C4 C2 119.55(16)
N4 C4 C2 111.11(16)
O5 C5 N5 127.85(18)
O5 C5 C6 121.06(17)
N5 C5 C6 111.08(16)
O6 C6 N6 126.98(19)
O6 C6 C5 118.83(17)
N6 C6 C5 114.20(16)
C8 C7 N1 127.17(17)
C8 C7 C12 118.77(18)
N1 C7 C12 114.06(16)
C9 C8 C7 119.72(19)
C9 C8 H8 120.1
C7 C8 H8 120.1
C10 C9 C8 121.45(19)
C10 C9 H9 119.3
C8 C9 H9 119.3
C9 C10 C11 120.1(2)
C9 C10 H10 119.9
C11 C10 H10 119.9
C12 C11 C10 119.16(19)
C12 C11 H11 120.4
C10 C11 H11 120.4
C11 C12 N2 126.52(17)
C11 C12 C7 120.75(18)
N2 C12 C7 112.72(16)
N3 C19 H13A 109.5
N3 C19 H13B 109.5
H13A C19 H13B 109.5
N3 C19 H13C 109.5
H13A C19 H13C 109.5
H13B C19 H13C 109.5
C14 C13 N4 126.58(18)
C14 C13 C18 120.53(17)
N4 C13 C18 112.88(16)
C13 C14 C15 119.48(19)
C13 C14 H14 120.3
C15 C14 H14 120.3
C16 C15 C14 120.07(19)
C16 C15 H15 120.0
C14 C15 H15 120.0
C15 C16 C17 121.10(19)
C15 C16 H16 119.5
C17 C16 H16 119.5
C16 C17 C18 119.98(19)
C16 C17 H17 120.0
C18 C17 H17 120.0
C17 C18 N5 127.37(18)
C17 C18 C13 118.83(18)
N5 C18 C13 113.80(16)
N6 C20 H20A 109.5
N6 C20 H20B 109.5
H20A C20 H20B 109.5
N6 C20 H20C 109.5
H20A C20 H20C 109.5
H20B C20 H20C 109.5
N7 C21 C22 115.56(14)
N7 C21 H21A 108.4
C22 C21 H21A 108.4
N7 C21 H21B 108.4
C22 C21 H21B 108.4
H21A C21 H21B 107.5
C21 C22 C23 110.89(15)
C21 C22 H22A 109.5
C23 C22 H22A 109.5
C21 C22 H22B 109.5
C23 C22 H22B 109.5
H22A C22 H22B 108.0
C24 C23 C22 113.98(17)
C24 C23 H23A 108.8
C22 C23 H23A 108.8
C24 C23 H23B 108.8
C22 C23 H23B 108.8
H23A C23 H23B 107.7
C23 C24 H24A 109.5
C23 C24 H24B 109.5
H24A C24 H24B 109.5
C23 C24 H24C 109.5
H24A C24 H24C 109.5
H24B C24 H24C 109.5
C26 C25 N7 116.02(15)
C26 C25 H25A 108.3
N7 C25 H25A 108.3
C26 C25 H25B 108.3
N7 C25 H25B 108.3
H25A C25 H25B 107.4
C25 C26 C27 108.44(15)
C25 C26 H26A 110.0
C27 C26 H26A 110.0
C25 C26 H26B 110.0
C27 C26 H26B 110.0
H26A C26 H26B 108.4
C28 C27 C26 113.18(17)
C28 C27 H27A 108.9
C26 C27 H27A 108.9
C28 C27 H27B 108.9
C26 C27 H27B 108.9
H27A C27 H27B 107.8
C27 C28 H28A 109.5
C27 C28 H28B 109.5
H28A C28 H28B 109.5
C27 C28 H28C 109.5
H28A C28 H28C 109.5
H28B C28 H28C 109.5
C30 C29 N7 116.90(14)
C30 C29 H29A 108.1
N7 C29 H29A 108.1
C30 C29 H29B 108.1
N7 C29 H29B 108.1
H29A C29 H29B 107.3
C29 C30 C31 110.38(15)
C29 C30 H30A 109.6
C31 C30 H30A 109.6
C29 C30 H30B 109.6
C31 C30 H30B 109.6
H30A C30 H30B 108.1
C32 C31 C30 113.16(16)
C32 C31 H31A 108.9
C30 C31 H31A 108.9
C32 C31 H31B 108.9
C30 C31 H31B 108.9
H31A C31 H31B 107.8
C31 C32 H32A 109.5
C31 C32 H32B 109.5
H32A C32 H32B 109.5
C31 C32 H32C 109.5
H32A C32 H32C 109.5
H32B C32 H32C 109.5
C34 C33 N7 115.09(14)
C34 C33 H33A 108.5
N7 C33 H33A 108.5
C34 C33 H33B 108.5
N7 C33 H33B 108.5
H33A C33 H33B 107.5
C33 C34 C35 111.93(15)
C33 C34 H34A 109.2
C35 C34 H34A 109.2
C33 C34 H34B 109.2
C35 C34 H34B 109.2
H34A C34 H34B 107.9
C36 C35 C34 111.39(16)
C36 C35 H35A 109.3
C34 C35 H35A 109.3
C36 C35 H35B 109.3
C34 C35 H35B 109.3
H35A C35 H35B 108.0
C35 C36 H36A 109.5
C35 C36 H36B 109.5
H36A C36 H36B 109.5
C35 C36 H36C 109.5
H36A C36 H36C 109.5
H36B C36 H36C 109.5
C38 C37 N8 114.97(14)
C38 C37 H37A 108.5
N8 C37 H37A 108.5
C38 C37 H37B 108.5
N8 C37 H37B 108.5
H37A C37 H37B 107.5
C37 C38 C39 111.95(15)
C37 C38 H38A 109.2
C39 C38 H38A 109.2
C37 C38 H38B 109.2
C39 C38 H38B 109.2
H38A C38 H38B 107.9
C40 C39 C38 111.59(16)
C40 C39 H39A 109.3
C38 C39 H39A 109.3
C40 C39 H39B 109.3
C38 C39 H39B 109.3
H39A C39 H39B 108.0
C39 C40 H40A 109.5
C39 C40 H40B 109.5
H40A C40 H40B 109.5
C39 C40 H40C 109.5
H40A C40 H40C 109.5
H40B C40 H40C 109.5
C42 C41 N8 117.08(14)
C42 C41 H41A 108.0
N8 C41 H41A 108.0
C42 C41 H41B 108.0
N8 C41 H41B 108.0
H41A C41 H41B 107.3
C41 C42 C43 109.74(15)
C41 C42 H42A 109.7
C43 C42 H42A 109.7
C41 C42 H42B 109.7
C43 C42 H42B 109.7
H42A C42 H42B 108.2
C44 C43 C42 113.20(16)
C44 C43 H43A 108.9
C42 C43 H43A 108.9
C44 C43 H43B 108.9
C42 C43 H43B 108.9
H43A C43 H43B 107.8
C43 C44 H44A 109.5
C43 C44 H44B 109.5
H44A C44 H44B 109.5
C43 C44 H44C 109.5
H44A C44 H44C 109.5
H44B C44 H44C 109.5
C46 C45 N8 115.90(14)
C46 C45 H45A 108.3
N8 C45 H45A 108.3
C46 C45 H45B 108.3
N8 C45 H45B 108.3
H45A C45 H45B 107.4
C45 C46 C47 108.40(15)
C45 C46 H46A 110.0
C47 C46 H46A 110.0
C45 C46 H46B 110.0
C47 C46 H46B 110.0
H46A C46 H46B 108.4
C48 C47 C46 112.75(16)
C48 C47 H47A 109.0
C46 C47 H47A 109.0
C48 C47 H47B 109.0
C46 C47 H47B 109.0
H47A C47 H47B 107.8
C47 C48 H48A 109.5
C47 C48 H48B 109.5
H48A C48 H48B 109.5
C47 C48 H48C 109.5
H48A C48 H48C 109.5
H48B C48 H48C 109.5
C50 C49 N8 115.72(14)
C50 C49 H49A 108.4
N8 C49 H49A 108.4
C50 C49 H49B 108.4
N8 C49 H49B 108.4
H49A C49 H49B 107.4
C49 C50 C51 111.09(15)
C49 C50 H50A 109.4
C51 C50 H50A 109.4
C49 C50 H50B 109.4
C51 C50 H50B 109.4
H50A C50 H50B 108.0
C52 C51 C50 113.69(17)
C52 C51 H51A 108.8
C50 C51 H51A 108.8
C52 C51 H51B 108.8
C50 C51 H51B 108.8
H51A C51 H51B 107.7
C51 C52 H52A 109.5
C51 C52 H52B 109.5
H52A C52 H52B 109.5
C51 C52 H52C 109.5
H52A C52 H52C 109.5
H52B C52 H52C 109.5
C1 N1 C7 128.73(16)
C1 N1 Cu1 115.07(13)
C7 N1 Cu1 115.58(12)
C2 N2 C12 129.18(16)
C2 N2 Cu1 115.54(13)
C12 N2 Cu1 115.25(12)
C3 N3 C19 116.14(16)
C3 N3 Cu1 113.57(13)
C19 N3 Cu1 129.71(13)
C4 N4 C13 129.65(17)
C4 N4 Cu2 115.42(13)
C13 N4 Cu2 114.90(12)
C5 N5 C18 128.33(16)
C5 N5 Cu2 115.14(13)
C18 N5 Cu2 115.90(12)
C6 N6 C20 116.32(16)
C6 N6 Cu2 113.45(13)
C20 N6 Cu2 129.82(13)
C25 N7 C21 111.70(14)
C25 N7 C29 105.32(13)
C21 N7 C29 111.55(14)
C25 N7 C33 110.81(14)
C21 N7 C33 106.68(13)
C29 N7 C33 110.86(14)
C41 N8 C49 111.50(14)
C41 N8 C37 111.35(14)
C49 N8 C37 106.34(13)
C41 N8 C45 105.20(13)
C49 N8 C45 111.65(14)
C37 N8 C45 110.91(14)
C2 O2 Cu2 109.70(11)
C4 O4 Cu1 109.73(11)
N3 Cu1 N1 85.02(7)
N3 Cu1 N2 167.09(7)
N1 Cu1 N2 82.39(6)
N3 Cu1 O4 108.53(6)
N1 Cu1 O4 166.39(6)
N2 Cu1 O4 84.02(6)
N6 Cu2 N5 85.35(7)
N6 Cu2 N4 167.60(7)
N5 Cu2 N4 82.52(7)
N6 Cu2 O2 107.98(6)
N5 Cu2 O2 166.58(6)
N4 Cu2 O2 84.09(6)

loop_
_geom_bond_atom_site_label_1
_geom_bond_atom_site_label_2
_geom_bond_distance
C1 O1 1.237(2)
C1 N1 1.333(2)
C1 C3 1.553(3)
C2 O2 1.273(2)
C2 N2 1.304(2)
C2 C4 1.529(3)
C3 O3 1.237(2)
C3 N3 1.326(2)
C4 O4 1.273(2)
C4 N4 1.304(2)
C5 O5 1.234(2)
C5 N5 1.338(2)
C5 C6 1.554(3)
C6 O6 1.236(2)
C6 N6 1.329(2)
C7 C8 1.394(3)
C7 N1 1.397(2)
C7 C12 1.418(3)
C8 C9 1.381(3)
C8 H8 0.9300
C9 C10 1.378(3)
C9 H9 0.9300
C10 C11 1.394(3)
C10 H10 0.9300
C11 C12 1.387(3)
C11 H11 0.9300
C12 N2 1.410(2)
C19 N3 1.460(2)
C19 H13A 0.9600
C19 H13B 0.9600
C19 H13C 0.9600
C13 C14 1.386(3)
C13 N4 1.409(2)
C13 C18 1.420(3)
C14 C15 1.391(3)
C14 H14 0.9300
C15 C16 1.383(3)
C15 H15 0.9300
C16 C17 1.384(3)
C16 H16 0.9300
C17 C18 1.389(3)
C17 H17 0.9300
C18 N5 1.396(2)
C20 N6 1.457(2)
C20 H20A 0.9600
C20 H20B 0.9600
C20 H20C 0.9600
C21 N7 1.520(2)
C21 C22 1.524(3)
C21 H21A 0.9700
C21 H21B 0.9700
C22 C23 1.528(3)
C22 H22A 0.9700
C22 H22B 0.9700
C23 C24 1.522(3)
C23 H23A 0.9700
C23 H23B 0.9700
C24 H24A 0.9600
C24 H24B 0.9600
C24 H24C 0.9600
C25 C26 1.514(3)
C25 N7 1.517(2)
C25 H25A 0.9700
C25 H25B 0.9700
C26 C27 1.524(2)
C26 H26A 0.9700
C26 H26B 0.9700
C27 C28 1.508(3)
C27 H27A 0.9700
C27 H27B 0.9700
C28 H28A 0.9600
C28 H28B 0.9600
C28 H28C 0.9600
C29 C30 1.513(3)
C29 N7 1.522(2)
C29 H29A 0.9700
C29 H29B 0.9700
C30 C31 1.517(3)
C30 H30A 0.9700
C30 H30B 0.9700
C31 C32 1.516(3)
C31 H31A 0.9700
C31 H31B 0.9700
C32 H32A 0.9600
C32 H32B 0.9600
C32 H32C 0.9600
C33 C34 1.511(3)
C33 N7 1.524(2)
C33 H33A 0.9700
C33 H33B 0.9700
C34 C35 1.526(2)
C34 H34A 0.9700
C34 H34B 0.9700
C35 C36 1.518(3)
C35 H35A 0.9700
C35 H35B 0.9700
C36 H36A 0.9600
C36 H36B 0.9600
C36 H36C 0.9600
C37 C38 1.510(3)
C37 N8 1.523(2)
C37 H37A 0.9700
C37 H37B 0.9700
C38 C39 1.526(2)
C38 H38A 0.9700
C38 H38B 0.9700
C39 C40 1.514(3)
C39 H39A 0.9700
C39 H39B 0.9700
C40 H40A 0.9600
C40 H40B 0.9600
C40 H40C 0.9600
C41 C42 1.513(2)
C41 N8 1.521(2)
C41 H41A 0.9700
C41 H41B 0.9700
C42 C43 1.520(3)
C42 H42A 0.9700
C42 H42B 0.9700
C43 C44 1.519(3)
C43 H43A 0.9700
C43 H43B 0.9700
C44 H44A 0.9600
C44 H44B 0.9600
C44 H44C 0.9600
C45 C46 1.515(3)
C45 N8 1.524(2)
C45 H45A 0.9700
C45 H45B 0.9700
C46 C47 1.525(2)
C46 H46A 0.9700
C46 H46B 0.9700
C47 C48 1.511(3)
C47 H47A 0.9700
C47 H47B 0.9700
C48 H48A 0.9600
C48 H48B 0.9600
C48 H48C 0.9600
C49 C50 1.520(2)
C49 N8 1.521(2)
C49 H49A 0.9700
C49 H49B 0.9700
C50 C51 1.531(3)
C50 H50A 0.9700
C50 H50B 0.9700
C51 C52 1.520(3)
C51 H51A 0.9700
C51 H51B 0.9700
C52 H52A 0.9600
C52 H52B 0.9600
C52 H52C 0.9600
N1 Cu1 1.9147(15)
N2 Cu1 1.9309(15)
N3 Cu1 1.9063(16)
N4 Cu2 1.9336(15)
N5 Cu2 1.9049(15)
N6 Cu2 1.9035(16)
O2 Cu2 1.9948(12)
O4 Cu1 1.9975(13)

loop_
_geom_torsion_atom_site_label_1
_geom_torsion_atom_site_label_2
_geom_torsion_atom_site_label_3
_geom_torsion_atom_site_label_4
_geom_torsion
O1 C1 C3 O3 -4.8(3)
N1 C1 C3 O3 173.53(15)
O1 C1 C3 N3 175.48(15)
N1 C1 C3 N3 -6.2(2)
O2 C2 C4 O4 179.94(14)
N2 C2 C4 O4 -0.8(2)
O2 C2 C4 N4 -0.1(2)
N2 C2 C4 N4 179.20(14)
O5 C5 C6 O6 2.7(3)
N5 C5 C6 O6 -176.13(16)
O5 C5 C6 N6 -177.23(15)
N5 C5 C6 N6 3.9(2)
N1 C7 C8 C9 179.94(17)
C12 C7 C8 C9 0.5(3)
C7 C8 C9 C10 0.4(3)
C8 C9 C10 C11 -0.6(3)
C9 C10 C11 C12 0.0(3)
C10 C11 C12 N2 179.77(17)
C10 C11 C12 C7 0.9(3)
C8 C7 C12 C11 -1.1(3)
N1 C7 C12 C11 179.35(16)
C8 C7 C12 N2 179.87(15)
N1 C7 C12 N2 0.3(2)
N4 C13 C14 C15 -178.98(17)
C18 C13 C14 C15 0.2(3)
C13 C14 C15 C16 -0.9(3)
C14 C15 C16 C17 0.9(3)
C15 C16 C17 C18 -0.3(3)
C16 C17 C18 N5 178.98(17)
C16 C17 C18 C13 -0.3(3)
C14 C13 C18 C17 0.4(3)
N4 C13 C18 C17 179.67(15)
C14 C13 C18 N5 -179.03(16)
N4 C13 C18 N5 0.3(2)
N7 C21 C22 C23 -174.47(16)
C21 C22 C23 C24 72.5(2)
N7 C25 C26 C27 -179.64(15)
C25 C26 C27 C28 174.73(18)
N7 C29 C30 C31 178.89(17)
C29 C30 C31 C32 -179.23(19)
N7 C33 C34 C35 -170.11(16)
C33 C34 C35 C36 -167.19(18)
N8 C37 C38 C39 176.28(16)
C37 C38 C39 C40 168.51(18)
N8 C41 C42 C43 -179.31(16)
C41 C42 C43 C44 177.68(19)
N8 C45 C46 C47 175.27(15)
C45 C46 C47 C48 -175.65(18)
N8 C49 C50 C51 176.00(16)
C49 C50 C51 C52 -72.7(2)
O1 C1 N1 C7 6.6(3)
C3 C1 N1 C7 -171.60(16)
O1 C1 N1 Cu1 177.07(14)
C3 C1 N1 Cu1 -1.16(18)
C8 C7 N1 C1 -9.3(3)
C12 C7 N1 C1 170.23(16)
C8 C7 N1 Cu1 -179.66(15)
C12 C7 N1 Cu1 -0.17(19)
O2 C2 N2 C12 -1.7(3)
C4 C2 N2 C12 179.18(15)
O2 C2 N2 Cu1 -179.86(14)
C4 C2 N2 Cu1 0.98(18)
C11 C12 N2 C2 2.5(3)
C7 C12 N2 C2 -178.55(16)
C11 C12 N2 Cu1 -179.30(15)
C7 C12 N2 Cu1 -0.35(19)
O3 C3 N3 C19 2.9(3)
C1 C3 N3 C19 -177.42(15)
O3 C3 N3 Cu1 -169.22(15)
C1 C3 N3 Cu1 10.43(19)
O4 C4 N4 C13 1.1(3)
C2 C4 N4 C13 -178.89(15)
O4 C4 N4 Cu2 178.80(14)
C2 C4 N4 Cu2 -1.20(18)
C14 C13 N4 C4 -3.6(3)
C18 C13 N4 C4 177.12(16)
C14 C13 N4 Cu2 178.68(15)
C18 C13 N4 Cu2 -0.58(18)
O5 C5 N5 C18 -5.5(3)
C6 C5 N5 C18 173.31(15)
O5 C5 N5 Cu2 -175.86(14)
C6 C5 N5 Cu2 2.92(18)
C17 C18 N5 C5 10.5(3)
C13 C18 N5 C5 -170.19(16)
C17 C18 N5 Cu2 -179.18(14)
C13 C18 N5 Cu2 0.14(19)
O6 C6 N6 C20 -2.1(3)
C5 C6 N6 C20 177.83(15)
O6 C6 N6 Cu2 171.27(16)
C5 C6 N6 Cu2 -8.75(19)
C26 C25 N7 C21 54.8(2)
C26 C25 N7 C29 176.08(16)
C26 C25 N7 C33 -64.0(2)
C22 C21 N7 C25 53.4(2)
C22 C21 N7 C29 -64.2(2)
C22 C21 N7 C33 174.59(15)
C30 C29 N7 C25 176.55(16)
C30 C29 N7 C21 -62.1(2)
C30 C29 N7 C33 56.6(2)
C34 C33 N7 C25 -49.9(2)
C34 C33 N7 C21 -171.68(16)
C34 C33 N7 C29 66.68(19)
C42 C41 N8 C49 61.8(2)
C42 C41 N8 C37 -56.8(2)
C42 C41 N8 C45 -177.04(16)
C50 C49 N8 C41 64.70(19)
C50 C49 N8 C37 -173.75(15)
C50 C49 N8 C45 -52.7(2)
C38 C37 N8 C41 -64.9(2)
C38 C37 N8 C49 173.51(16)
C38 C37 N8 C45 51.9(2)
C46 C45 N8 C41 -177.29(16)
C46 C45 N8 C49 -56.2(2)
C46 C45 N8 C37 62.2(2)
N2 C2 O2 Cu2 -177.91(15)
C4 C2 O2 Cu2 1.19(19)
N4 C4 O4 Cu1 -179.79(15)
C2 C4 O4 Cu1 0.22(19)
